data_4345164
loop_
_publ_author_name
'Zhao, Dan'
'Ma, Fa-Xue'
'Ma, Shu-Qi'
'Zhang, Ai-Yun'
'Nie, Cong-Kui'
'Huang, Min'
'Zhang, Lei'
'Fan, Yun-Chang'

_publ_section_title
;
 Four-Dimensional Incommensurate Modulation and Luminescent Properties of
 Host Material Na3La(PO4)2.
;
_journal_issue 4
_journal_name_full 'Inorganic chemistry'
_journal_page_first 1835
_journal_page_last 1845
_journal_paper_doi 10.1021/acs.inorgchem.6b02241
_journal_volume 56
_journal_year 2017
_chemical_formula_sum 'La Na3 O8 P2'
_chemical_formula_weight 397.8
_space_group_IT_number 29
_space_group_ssg_name Pca21(0\b0)000
_symmetry_cell_setting orthorhombic
_symmetry_space_group_name_Hall 'P 2c -2ac'
_symmetry_space_group_name_H-M 'P c a 21'
_cell_angle_alpha 90
_cell_angle_beta 90
_cell_angle_gamma 90
_cell_formula_units_Z 8
_cell_length_a 14.0830(4)
_cell_length_b 5.3517(11)
_cell_length_c 18.7291(14)
_cell_measurement_reflns_used 1497
_cell_measurement_temperature 293(2)
_cell_measurement_theta_max 24.86
_cell_measurement_theta_min 2.53
_cell_modulation_dimension 1
_cell_volume 1411.6(3)
_computing_cell_refinement 'Bruker APEX II'
_computing_data_collection 'Bruker APEX II CCD'
_computing_data_reduction 'Bruker APEX II'
_computing_molecular_graphics Jana2006
_computing_publication_material Jana2006
_computing_structure_refinement Jana2006
_computing_structure_solution supreflip
_diffrn_ambient_temperature 293(2)
_diffrn_detector_area_resol_mean 83.33
_diffrn_measured_fraction_theta_full 1
_diffrn_measured_fraction_theta_max 1
_diffrn_measurement_device 'four-circle diffractometer'
_diffrn_measurement_device_type 'Bruker CCD'
_diffrn_measurement_method '\w scans'
_diffrn_radiation_monochromator graphite
_diffrn_radiation_probe x-ray
_diffrn_radiation_source 'X-ray tube'
_diffrn_radiation_type 'Mo K\a'
_diffrn_radiation_wavelength 0.71073
_diffrn_reflns_av_R_equivalents 0.0804
_diffrn_reflns_av_unetI/netI 0.062
_diffrn_reflns_limit_h_max 18
_diffrn_reflns_limit_h_min -18
_diffrn_reflns_limit_index_m_1_max 2
_diffrn_reflns_limit_index_m_1_min -2
_diffrn_reflns_limit_k_max 7
_diffrn_reflns_limit_k_min -7
_diffrn_reflns_limit_l_max 24
_diffrn_reflns_limit_l_min -24
_diffrn_reflns_number 65382
_diffrn_reflns_theta_full 28.29
_diffrn_reflns_theta_max 28.29
_diffrn_reflns_theta_min 2
_exptl_absorpt_coefficient_mu 6.703
_exptl_absorpt_correction_T_max 0.572
_exptl_absorpt_correction_T_min 0.405
_exptl_absorpt_correction_type multi-scan
_exptl_crystal_colour colorless
_exptl_crystal_density_diffrn 3.7438
_exptl_crystal_description prism
_exptl_crystal_F_000 1472
_exptl_crystal_size_max 0.20
_exptl_crystal_size_mid 0.10
_exptl_crystal_size_min 0.10
_refine_diff_density_max 1.35
_refine_diff_density_min -1.57
_refine_ls_abs_structure_details '  8483 of Friedel pairs used in the refinement'
_refine_ls_extinction_coef 3140(50)
_refine_ls_extinction_method 'B-C type 1 Gaussian isotropic (Becker & Coppens, 1974)'
_refine_ls_goodness_of_fit_gt 1.36
_refine_ls_goodness_of_fit_ref 1.03
_refine_ls_number_constraints 1
_refine_ls_number_parameters 532
_refine_ls_number_reflns 17514
_refine_ls_number_restraints 1
_refine_ls_R_factor_all 0.1076
_refine_ls_R_factor_gt 0.0391
_refine_ls_shift/su_max 0.0097
_refine_ls_shift/su_mean 0.0008
_refine_ls_structure_factor_coef F
_refine_ls_weighting_details w=1/(\s^2^(F)+0.0001F^2^)
_refine_ls_weighting_scheme sigma
_refine_ls_wR_factor_gt 0.0403
_refine_ls_wR_factor_ref 0.0462
_reflns_number_gt 7925
_reflns_number_total 17514
_reflns_threshold_expression I>3\s(I)
_cod_data_source_file ic6b02241_si_002.cif
_cod_data_source_block I
_cod_depositor_comments 'Adding full bibliography for 4345164.cif.'
_cod_original_formula_sum 'La1 Na3 O8 P2'
_cod_database_code 4345164
_publcif_datablock.id {20416844-8128-4e14-96f5-98bab98ecc3e}

_publcif_info_exptl_table_max_cols 4
_publcif_info_exptl_table_use_headnotes n

loop_
_space_group_symop_id
_space_group_symop_operation_xyz
1 x,y,z
2 -x,-y,z+0.5
3 x+0.5,-y,z
4 -x+0.5,y,z+0.5

loop_
_space_group_symop_ssg_id
_space_group_symop_ssg_operation_algebraic
1 x1,x2,x3,x4
2 -x1,-x2,x3+1/2,-x4
3 x1+1/2,-x2,x3,-x4
4 -x1+1/2,x2,x3+1/2,x4

loop_
_atom_site_label
_atom_site_type_symbol
_atom_site_fract_x
_atom_site_fract_y
_atom_site_fract_z
_atom_site_adp_type
_atom_site_U_iso_or_equiv
_atom_site_site_symmetry_multiplicity
_atom_site_occupancy
_atom_site_calc_flag
La1 La 0.38329(3) 0.04942(7) 0.44615(2) Uani 0.01176(11) 4 1 d
La2 La 0.63352(3) 0.53793(7) 0.72005(2) Uani 0.01197(11) 4 1 d
P1 P 0.26741(17) 0.9881(2) 0.29710(16) Uani 0.0083(6) 4 1 d
P2 P 0.77188(15) 0.4707(3) 0.54107(14) Uani 0.0082(5) 4 1 d
P3 P 0.98245(17) 0.4809(2) 0.36875(15) Uani 0.0078(6) 4 1 d
P4 P 0.52057(15) 0.0227(2) 0.62511(14) Uani 0.0074(5) 4 1 d
Na1 Na 0.3836(3) 0.5000(4) 0.69346(19) Uani 0.0128(11) 4 1 d
Na2 Na 0.0498(2) 0.9997(3) 0.2926(2) Uani 0.0156(11) 4 1 d
Na3 Na 0.5316(2) 0.5305(4) 0.5335(2) Uani 0.0164(9) 4 1 d
Na4 Na 0.7018(3) 0.4950(4) 0.3739(3) Uani 0.0267(14) 4 1 d
Na5 Na 1.1337(3) 1.0020(4) 0.4722(2) Uani 0.0211(14) 4 1 d
Na6 Na 0.7774(3) 0.0013(3) 0.6340(2) Uani 0.0187(10) 4 1 d
O1 O 0.8747(3) 0.5132(7) 0.3690(4) Uani 0.0118(16) 4 1 d
O2 O 0.6160(2) -0.0984(7) 0.6400(2) Uani 0.0119(12) 4 1 d
O3 O 0.6980(3) 0.5976(6) 0.4961(2) Uani 0.0178(12) 4 1 d
O4 O 0.4987(4) -0.0119(6) 0.5452(3) Uani 0.0121(10) 4 1 d
O5 O 0.5292(2) 0.2984(6) 0.64281(18) Uani 0.0153(10) 4 1 d
O6 O 1.0166(4) 0.4781(6) 0.2910(4) Uiso 0.0195(12) 4 1 d
O7 O 1.0116(3) 0.2352(6) 0.4058(2) Uani 0.0126(11) 4 1 d
O8 O 0.2388(3) 0.7503(6) 0.2613(2) Uani 0.0173(12) 4 1 d
O9 O 1.0277(3) 0.7072(6) 0.4080(2) Uani 0.0153(11) 4 1 d
O10 O 0.2333(4) 0.9919(5) 0.3746(3) Uani 0.0102(10) 4 1 d
O11 O 0.2241(3) 1.2040(5) 0.2560(2) Uani 0.0109(10) 4 1 d
O12 O 0.7497(5) 0.4863(5) 0.6208(4) Uiso 0.0156(12) 4 1 d
O13 O 0.7775(2) 0.1928(6) 0.52037(18) Uani 0.0166(10) 4 1 d
O14 O 0.4463(3) -0.0922(7) 0.6703(2) Uani 0.0200(13) 4 1 d
O15 O 0.3755(4) 1.0143(7) 0.2982(4) Uani 0.0177(18) 4 1 d
O16 O 0.8635(2) 0.6038(7) 0.5267(3) Uani 0.0266(14) 4 1 d

loop_
_atom_site_aniso_label
_atom_site_aniso_type_symbol
_atom_site_aniso_U_11
_atom_site_aniso_U_22
_atom_site_aniso_U_33
_atom_site_aniso_U_12
_atom_site_aniso_U_13
_atom_site_aniso_U_23
La1 La 0.00744(16) 0.01688(17) 0.0110(2) -0.00262(14) -0.00097(15) 0.0019(2)
La2 La 0.00795(17) 0.01788(17) 0.0101(2) -0.00234(14) 0.00084(15) -0.0020(2)
P1 P 0.0075(11) 0.0072(7) 0.0101(12) 0.0000(4) -0.0001(9) -0.0009(4)
P2 P 0.0083(9) 0.0083(6) 0.0079(9) 0.0025(5) -0.0019(7) -0.0008(6)
P3 P 0.0080(11) 0.0095(7) 0.0057(11) -0.0008(5) 0.0002(9) -0.0009(5)
P4 P 0.0077(9) 0.0079(6) 0.0067(9) 0.0014(5) -0.0027(7) -0.0003(5)
Na1 Na 0.008(2) 0.0200(11) 0.011(2) -0.0032(7) -0.0037(17) 0.0009(9)
Na2 Na 0.014(2) 0.0213(14) 0.011(2) -0.0004(7) -0.0010(18) -0.0042(7)
Na3 Na 0.0149(18) 0.0177(11) 0.0165(18) -0.0022(9) -0.0027(14) 0.0010(9)
Na4 Na 0.022(3) 0.0294(16) 0.029(3) -0.0011(9) 0.004(2) -0.0054(9)
Na5 Na 0.015(2) 0.0220(13) 0.026(3) -0.0014(7) 0.001(2) 0.0005(10)
Na6 Na 0.0227(19) 0.0206(13) 0.0128(17) 0.0008(8) -0.0019(14) 0.0068(8)
O1 O 0.004(3) 0.0179(19) 0.013(3) -0.0011(13) -0.001(2) -0.0062(18)
O2 O 0.0047(18) 0.018(2) 0.013(2) 0.0044(15) 0.0004(14) 0.0078(16)
O3 O 0.018(2) 0.0216(18) 0.013(2) 0.0063(17) -0.0053(17) -0.0011(17)
O4 O 0.0148(19) 0.0180(18) 0.0035(17) 0.0030(12) -0.0031(12) -0.0023(12)
O5 O 0.0198(19) 0.0080(16) 0.0182(19) -0.0005(13) 0.0012(15) -0.0040(13)
O7 O 0.020(2) 0.0028(15) 0.015(2) -0.0019(14) -0.0077(16) 0.0034(14)
O8 O 0.018(2) 0.0171(18) 0.017(2) -0.0004(16) -0.0017(18) -0.0034(16)
O9 O 0.0093(18) 0.0161(18) 0.020(2) -0.0019(13) -0.0018(16) -0.0080(16)
O10 O 0.0065(17) 0.0218(19) 0.0024(16) 0.0005(11) 0.0030(11) 0.0003(11)
O11 O 0.0131(18) 0.0043(15) 0.015(2) -0.0013(12) -0.0010(15) 0.0019(14)
O13 O 0.022(2) 0.0138(17) 0.0139(18) 0.0025(14) 0.0040(15) -0.0061(14)
O14 O 0.020(2) 0.024(2) 0.016(2) -0.0067(18) 0.0033(18) -0.0029(17)
O15 O 0.011(3) 0.020(2) 0.022(4) 0.0014(14) 0.003(2) -0.0011(19)
O16 O 0.027(2) 0.030(2) 0.023(3) -0.0141(19) 0.0013(18) 0.005(2)

loop_
_atom_site_displace_Fourier_atom_site_label
_atom_site_displace_Fourier_axis
_atom_site_displace_Fourier_wave_vector_seq_id
_atom_site_displace_Fourier_param_cos
_atom_site_displace_Fourier_param_sin
La1 x 1 -0.00298(4) 0.00335(3)
La1 y 1 0.00465(11) -0.03613(10)
La1 z 1 0.00479(5) -0.00442(3)
La1 x 2 0.00026(7) 0.00032(7)
La1 y 2 -0.00137(15) -0.00599(14)
La1 z 2 -0.00100(5) 0.00018(5)
La2 x 1 0.00432(4) -0.00265(3)
La2 y 1 -0.01577(10) 0.03496(11)
La2 z 1 0.00491(5) -0.00325(3)
La2 x 2 -0.00043(7) 0.00078(7)
La2 y 2 0.00441(14) -0.00479(15)
La2 z 2 0.00160(4) 0.00019(6)
P1 x 1 0.0052(2) -0.00360(12)
P1 y 1 0.0043(3) -0.0003(4)
P1 z 1 0.00121(17) -0.00058(9)
P1 x 2 -0.0021(3) 0.0008(3)
P1 y 2 0.0004(5) 0.0011(6)
P1 z 2 -0.0015(2) -0.00015(18)
P2 x 1 0.00492(18) 0.00049(11)
P2 y 1 -0.0055(3) 0.0022(4)
P2 z 1 0.00115(16) -0.00014(10)
P2 x 2 0.00190(15) 0.00234(15)
P2 y 2 -0.0020(5) -0.0048(5)
P2 z 2 0.00022(19) 0.00006(18)
P3 x 1 0.0062(2) -0.00205(12)
P3 y 1 -0.0027(3) -0.0049(4)
P3 z 1 0.00155(17) -0.00115(9)
P3 x 2 -0.0004(3) 0.0002(3)
P3 y 2 -0.0014(5) 0.0033(6)
P3 z 2 0.00021(19) -0.00021(18)
P4 x 1 -0.00763(19) -0.00109(12)
P4 y 1 0.0007(3) 0.0025(4)
P4 z 1 0.00130(17) -0.00188(9)
P4 x 2 -0.0013(3) 0.0008(3)
P4 y 2 0.0002(5) 0.0030(6)
P4 z 2 -0.00152(18) -0.00019(18)
Na2 x 1 -0.0028(4) -0.00418(19)
Na2 y 1 -0.0013(4) -0.0072(7)
Na2 z 1 0.0004(3) 0.00061(14)
Na3 x 1 0.0190(3) 0.0019(2)
Na3 y 1 0.0096(5) -0.0033(6)
Na3 z 1 0.0045(2) -0.00239(16)
Na4 x 1 -0.0017(4) 0.0031(2)
Na4 y 1 -0.0024(5) 0.0039(8)
Na4 z 1 0.0036(3) -0.00212(16)
Na5 x 1 -0.0033(3) -0.0039(2)
Na5 y 1 -0.0016(6) 0.0347(7)
Na5 z 1 -0.0032(3) 0.00074(19)
Na6 x 1 -0.0168(3) -0.0029(2)
Na6 y 1 -0.0026(5) 0.0178(7)
Na6 z 1 0.0023(2) 0.00451(16)
O1 x 1 0.0041(5) 0.0000(3)
O1 y 1 -0.0324(9) 0.0203(12)
O1 z 1 0.0090(5) -0.0022(3)
O2 x 1 -0.0209(3) 0.0018(3)
O2 y 1 -0.0623(10) 0.0089(10)
O2 z 1 0.0098(3) -0.0020(3)
O3 x 1 0.0236(4) 0.0067(4)
O3 y 1 0.0528(9) 0.0162(9)
O3 z 1 -0.0008(3) -0.0015(3)
O4 x 1 -0.0003(5) 0.0025(3)
O4 y 1 -0.0022(7) -0.0054(10)
O4 z 1 -0.0014(4) -0.0021(2)
O5 x 1 0.0107(4) 0.0113(3)
O5 y 1 -0.0025(7) 0.0010(7)
O5 z 1 0.0003(3) -0.0054(3)
O7 x 1 0.0074(4) -0.0164(4)
O7 y 1 -0.0030(7) 0.0036(7)
O7 z 1 -0.0007(3) 0.0050(3)
O8 x 1 0.0045(4) -0.0197(4)
O8 y 1 0.0036(8) -0.0035(8)
O8 z 1 -0.0005(3) 0.0060(3)
O9 x 1 0.0028(3) 0.0042(3)
O9 y 1 -0.0014(8) -0.0024(8)
O9 z 1 0.0054(3) -0.0023(3)
O10 x 1 -0.0015(5) -0.0025(3)
O10 y 1 -0.0094(7) 0.0317(10)
O10 z 1 0.0003(4) -0.0002(2)
O11 x 1 0.0028(3) 0.0056(3)
O11 y 1 0.0026(7) 0.0023(7)
O11 z 1 0.0027(3) -0.0032(3)
O13 x 1 -0.0125(4) 0.0062(3)
O13 y 1 -0.0036(8) -0.0024(8)
O13 z 1 0.0002(3) 0.0043(3)
O14 x 1 -0.0228(4) 0.0021(4)
O14 y 1 0.0613(10) -0.0011(9)
O14 z 1 -0.0029(3) -0.0013(3)
O15 x 1 0.0054(5) -0.0023(3)
O15 y 1 0.0261(10) -0.0351(12)
O15 z 1 0.0094(5) -0.0022(3)

loop_
_atom_site_Fourier_wave_vector_seq_id
_jana_atom_site_fourier_wave_vector_q1_coeff
1 1
2 2

loop_
_atom_site_occ_special_func_atom_site_label
_atom_site_occ_special_func_crenel_c
_atom_site_occ_special_func_crenel_w
Na1 0.25 1
O6 0.86 1
O12 0.611 1
O16 0.625 1

loop_
_atom_site_U_Fourier_atom_site_label
_atom_site_U_Fourier_tens_elem
_atom_site_U_Fourier_wave_vector_seq_id
_atom_site_U_Fourier_param_cos
_atom_site_U_Fourier_param_sin
La1 U11 1 -0.0002(3) -0.0003(2)
La1 U22 1 0.0053(3) 0.0054(2)
La1 U33 1 -0.0023(4) -0.0008(3)
La1 U12 1 -0.0008(2) 0.00007(18)
La1 U13 1 0.0003(2) 0.0007(2)
La1 U23 1 -0.0017(3) -0.0018(3)
La1 U11 2 -0.0011(4) -0.0012(4)
La1 U22 2 0.0056(4) 0.0130(4)
La1 U33 2 -0.0006(5) 0.0033(4)
La1 U12 2 -0.0012(3) -0.0020(3)
La1 U13 2 -0.0003(3) -0.0022(3)
La1 U23 2 0.0010(4) 0.0030(3)
La2 U11 1 0.0009(3) -0.00008(19)
La2 U22 1 -0.0031(3) -0.0032(2)
La2 U33 1 0.0013(4) -0.0003(3)
La2 U12 1 0.0005(2) -0.00049(19)
La2 U13 1 0.0003(2) 0.00021(19)
La2 U23 1 -0.0017(3) -0.0042(3)
La2 U11 2 0.0028(4) -0.0004(4)
La2 U22 2 0.0018(4) 0.0139(4)
La2 U33 2 0.0017(5) -0.0016(4)
La2 U12 2 -0.0009(3) -0.0042(3)
La2 U13 2 0.0011(3) 0.0011(3)
La2 U23 2 -0.0045(4) -0.0044(3)
P2 U11 1 0.0017(13) -0.0006(9)
P2 U22 1 0.0032(8) 0.0018(9)
P2 U33 1 0.0023(14) -0.0027(8)
P2 U12 1 -0.0026(7) 0.0022(7)
P2 U13 1 0.0009(10) 0.0006(7)
P2 U23 1 0.0001(8) -0.0002(8)
P3 U11 1 -0.0009(9) 0.0008(9)
P3 U22 1 0.0000(8) -0.0026(8)
P3 U33 1 0.0015(9) 0.0001(8)
P3 U12 1 0.0009(6) 0.0006(6)
P3 U13 1 0.0003(7) -0.0017(7)
P3 U23 1 0.0005(7) -0.0003(7)
P4 U11 1 0.0001(12) 0.0010(9)
P4 U22 1 0.0017(9) -0.0034(8)
P4 U33 1 0.0001(13) 0.0017(9)
P4 U12 1 0.0031(7) 0.0010(8)
P4 U13 1 -0.0019(10) -0.0003(7)
P4 U23 1 0.0004(7) 0.0007(8)

loop_
_atom_type_symbol
_atom_type_scat_dispersion_real
_atom_type_scat_dispersion_imag
_atom_type_scat_source
La -0.2871 2.4523 'International Tables Vol C tables 4.2.6.8 and 6.1.1.1'
Na 0.0362 0.0249 'International Tables Vol C tables 4.2.6.8 and 6.1.1.1'
O 0.0106 0.0060 'International Tables Vol C tables 4.2.6.8 and 6.1.1.1'
P 0.1023 0.0942 'International Tables Vol C tables 4.2.6.8 and 6.1.1.1'

loop_
_cell_wave_vector_seq_id
_cell_wave_vector_x
_cell_wave_vector_y
_cell_wave_vector_z
1 0.000000 0.386580 0.000000

loop_
_geom_angle_atom_site_label_1
_geom_angle_atom_site_label_2
_geom_angle_atom_site_label_3
_geom_angle_site_ssg_symmetry_1
_geom_angle_site_ssg_symmetry_3
_geom_angle_av
_geom_angle_min
_geom_angle_max
O1 La1 O1 3_4555 3_4655 122.5(2) 120.4(2) 124.7(2)
O1 La1 O3 3_4555 3_4655 126.64(17) 124.04(18) 129.19(18)
O1 La1 O4 3_4555 . 103.0(2) 98.6(2) 106.1(2)
O1 La1 O7 3_4555 3_4555 48.88(19) 41.65(18) 55.3(2)
O1 La1 O9 3_4555 3_4655 112.0(2) 105.71(19) 117.0(2)
O1 La1 O10 3_4555 1_5455 68.3(2) 58.85(18) 77.0(2)
O1 La1 O13 3_4555 3_4555 75.1(2) 71.16(19) 79.2(2)
O1 La1 O15 3_4555 1_5455 60.6(2) 58.6(2) 63.3(2)
O1 La1 O16 3_4555 3_4655 163.6(3) 157.8(3) 172.1(3)
O1 La1 O3 3_4655 3_4655 68.8(2) 64.60(18) 73.8(2)
O1 La1 O4 3_4655 . 122.1(2) 118.1(2) 124.6(2)
O1 La1 O7 3_4655 3_4555 113.2(2) 109.8(2) 115.7(2)
O1 La1 O9 3_4655 3_4655 56.4(2) 54.07(19) 58.1(2)
O1 La1 O10 3_4655 1_5455 77.7(2) 69.6(2) 86.5(2)
O1 La1 O13 3_4655 3_4555 137.0(2) 128.6(2) 146.2(2)
O1 La1 O15 3_4655 1_5455 62.0(2) 61.2(2) 62.6(3)
O1 La1 O16 3_4655 3_4655 70.6(3) 66.9(3) 74.1(3)
O3 La1 O4 3_4655 . 111.9(2) 108.4(2) 116.2(2)
O3 La1 O7 3_4655 3_4555 172.99(18) 165.2(2) 179.80(17)
O3 La1 O9 3_4655 3_4655 114.80(18) 107.21(17) 123.93(19)
O3 La1 O10 3_4655 1_5455 64.04(19) 57.60(18) 70.7(2)
O3 La1 O13 3_4655 3_4555 70.03(17) 66.11(16) 74.18(19)
O3 La1 O15 3_4655 1_5455 106.63(19) 104.34(19) 109.2(2)
O3 La1 O16 3_4655 3_4655 45.89(17) 40.25(17) 57.10(17)
O4 La1 O7 . 3_4555 70.6(2) 68.8(2) 72.0(2)
O4 La1 O9 . 3_4655 75.5(2) 73.2(2) 77.8(2)
O4 La1 O10 . 1_5455 156.5(2) 150.1(2) 162.7(3)
O4 La1 O13 . 3_4555 84.3(2) 79.0(2) 90.8(2)
O4 La1 O15 . 1_5455 139.3(2) 133.7(2) 144.3(2)
O4 La1 O16 . 3_4655 73.3(2) 71.7(2) 75.8(2)
O7 La1 O9 3_4555 3_4655 69.13(19) 67.33(18) 70.64(19)
O7 La1 O10 3_4555 1_5455 111.7(2) 97.8(2) 123.4(2)
O7 La1 O13 3_4555 3_4555 107.12(19) 94.48(19) 119.64(19)
O7 La1 O15 3_4555 1_5455 71.7(2) 69.0(2) 74.0(2)
O7 La1 O16 3_4555 3_4655 138.5(2) 135.42(19) 140.3(2)
O9 La1 O10 3_4655 1_5455 125.3(2) 121.1(2) 128.1(2)
O9 La1 O13 3_4655 3_4555 158.4(2) 154.1(2) 161.1(2)
O9 La1 O15 3_4655 1_5455 77.4(2) 73.8(2) 81.8(2)
O9 La1 O16 3_4655 3_4655 82.6(2) 78.5(2) 85.0(2)
O10 La1 O13 1_5455 3_4555 73.7(2) 72.0(2) 75.9(2)
O10 La1 O15 1_5455 1_5455 55.4(2) 53.7(2) 56.5(3)
O10 La1 O16 1_5455 3_4655 109.3(2) 97.6(2) 125.66(19)
O13 La1 O15 3_4555 1_5455 120.7(2) 118.1(2) 123.5(2)
O13 La1 O16 3_4555 3_4655 88.8(2) 81.2(2) 101.1(3)
O15 La1 O16 1_5455 3_4655 131.8(3) 128.8(3) 135.0(3)
O1 La2 O2 4_6555 1_5655 129.2(2) 124.0(2) 133.0(2)
O1 La2 O5 4_6555 . 122.7(2) 120.6(2) 125.2(2)
O1 La2 O6 4_6555 4_6555 55.6(3) 54.0(3) 56.5(3)
O1 La2 O8 4_6555 2_6655 72.1(2) 69.6(2) 74.1(2)
O1 La2 O11 4_6555 2_6755 78.0(2) 74.6(2) 82.4(2)
O1 La2 O12 4_6555 . 139.9(3) 133.8(3) 144.9(3)
O1 La2 O14 4_6555 1_5655 105.49(19) 102.15(17) 107.8(2)
O1 La2 O15 4_6555 2_6655 60.9(2) 57.7(2) 64.9(2)
O1 La2 O15 4_6555 2_6755 61.1(2) 58.9(2) 62.8(2)
O2 La2 O5 1_5655 . 89.3(2) 79.7(2) 99.1(2)
O2 La2 O6 1_5655 4_6555 109.6(3) 94.2(3) 128.5(3)
O2 La2 O8 1_5655 2_6655 138.6(2) 135.1(2) 141.9(2)
O2 La2 O11 1_5655 2_6755 79.12(19) 75.89(19) 83.4(2)
O2 La2 O12 1_5655 . 72.7(3) 69.1(3) 75.2(3)
O2 La2 O14 1_5655 1_5655 45.95(18) 35.40(17) 57.34(18)
O2 La2 O15 1_5655 2_6655 165.2(2) 158.6(2) 170.4(2)
O2 La2 O15 1_5655 2_6755 68.8(3) 65.5(2) 72.6(3)
O5 La2 O6 . 4_6555 74.6(3) 72.0(3) 77.7(3)
O5 La2 O8 . 2_6655 107.0(2) 93.9(2) 121.25(19)
O5 La2 O11 . 2_6755 156.4(2) 153.1(2) 159.3(2)
O5 La2 O12 . . 83.7(3) 79.3(3) 89.9(3)
O5 La2 O14 . 1_5655 71.02(17) 66.69(16) 75.38(19)
O5 La2 O15 . 2_6655 76.6(2) 72.49(19) 80.6(2)
O5 La2 O15 . 2_6755 137.3(2) 127.6(2) 147.3(2)
O6 La2 O8 4_6555 2_6655 111.0(3) 95.8(3) 122.2(3)
O6 La2 O11 4_6555 2_6755 125.8(3) 120.5(3) 129.6(3)
O6 La2 O12 4_6555 . 157.0(3) 149.2(3) 161.9(4)
O6 La2 O14 4_6555 1_5655 64.3(3) 59.0(2) 72.0(3)
O6 La2 O15 4_6555 2_6655 67.7(2) 56.4(2) 75.8(2)
O6 La2 O15 4_6555 2_6755 78.2(3) 69.6(3) 90.5(3)
O8 La2 O11 2_6655 2_6755 71.61(19) 69.53(18) 73.55(19)
O8 La2 O12 2_6655 . 71.9(3) 69.2(3) 74.1(3)
O8 La2 O14 2_6655 1_5655 172.08(19) 164.9(2) 179.71(19)
O8 La2 O15 2_6655 2_6655 48.39(19) 41.36(18) 54.9(2)
O8 La2 O15 2_6655 2_6755 113.6(2) 109.0(2) 116.4(2)
O11 La2 O12 2_6755 . 74.7(3) 73.1(3) 76.6(3)
O11 La2 O14 2_6755 1_5655 111.89(17) 103.16(16) 121.33(18)
O11 La2 O15 2_6755 2_6655 113.72(19) 107.73(17) 118.6(2)
O11 La2 O15 2_6755 2_6755 55.39(19) 52.55(19) 57.4(2)
O12 La2 O14 . 1_5655 111.5(3) 107.1(3) 117.1(3)
O12 La2 O15 . 2_6655 104.8(3) 99.7(2) 108.6(2)
O12 La2 O15 . 2_6755 120.8(3) 117.7(3) 124.9(3)
O14 La2 O15 1_5655 2_6655 127.16(17) 123.89(18) 129.97(18)
O14 La2 O15 1_5655 2_6755 67.7(2) 63.15(18) 72.8(2)
O15 La2 O15 2_6655 2_6755 122.0(3) 119.4(3) 125.6(2)
O8 P1 O10 . . 110.6(5) 108.7(5) 112.3(5)
O8 P1 O11 . . 108.3(5) 105.9(5) 110.8(6)
O8 P1 O15 . . 110.5(5) 109.1(5) 112.3(5)
O10 P1 O11 . . 110.0(5) 108.4(5) 111.5(5)
O10 P1 O15 . . 107.8(6) 103.2(6) 111.2(6)
O11 P1 O15 . . 109.5(5) 107.4(5) 111.5(5)
O3 P2 O12 . . 112.2(6) 107.4(5) 116.2(6)
O3 P2 O13 . . 109.6(5) 106.4(4) 112.4(5)
O3 P2 O16 . . 106.3(5) 98.4(5) 115.4(5)
O12 P2 O13 . . 107.6(5) 104.1(5) 113.1(5)
O12 P2 O16 . . 109.0(7) 107.6(6) 117.2(7)
O13 P2 O16 . . 111.9(5) 107.3(5) 113.7(5)
O1 P3 O6 . . 108.7(7) 105.7(7) 110.6(7)
O1 P3 O7 . . 111.0(5) 108.8(5) 114.9(6)
O1 P3 O9 . . 108.2(5) 104.7(5) 110.4(5)
O6 P3 O7 . . 109.6(5) 106.8(5) 112.0(5)
O6 P3 O9 . . 109.1(6) 106.7(6) 112.9(6)
O7 P3 O9 . . 110.1(5) 109.5(5) 110.9(5)
O2 P4 O4 . . 107.6(5) 106.1(5) 109.0(6)
O2 P4 O5 . . 108.1(5) 105.8(5) 111.1(5)
O2 P4 O14 . . 110.4(5) 108.4(5) 112.2(5)
O4 P4 O5 . . 109.4(5) 108.4(5) 110.6(5)
O4 P4 O14 . . 111.4(5) 109.0(5) 113.5(6)
O5 P4 O14 . . 109.9(5) 109.5(5) 110.4(5)
O5 Na1 O6 . 4_6555 77.3(4) 74.8(4) 79.5(4)
O5 Na1 O8 . 4_5555 166.1(3) 157.4(4) 177.9(4)
O5 Na1 O11 . 4_5455 113.8(3) 96.6(2) 123.4(3)
O5 Na1 O12 . 3_4655 116.7(4) 106.5(4) 122.6(4)
O5 Na1 O14 . . 47.5(2) 36.73(17) 55.3(2)
O5 Na1 O14 . 1_5655 91.3(3) 79.3(3) 106.5(3)
O6 Na1 O8 4_6555 4_5555 92.4(4) 84.7(4) 102.6(4)
O6 Na1 O11 4_6555 4_5455 88.1(4) 81.1(3) 91.0(4)
O6 Na1 O12 4_6555 3_4655 162.1(5) 154.5(5) 166.8(5)
O6 Na1 O14 4_6555 . 84.2(3) 75.2(3) 90.6(3)
O6 Na1 O14 4_6555 1_5655 87.9(3) 81.7(3) 98.7(4)
O8 Na1 O11 4_5555 4_5455 71.6(3) 70.4(3) 75.3(3)
O8 Na1 O12 4_5555 3_4655 73.9(4) 71.2(3) 76.6(4)
O8 Na1 O14 4_5555 . 138.8(3) 130.5(3) 142.0(3)
O8 Na1 O14 4_5555 1_5655 81.8(3) 77.0(3) 86.4(3)
O11 Na1 O12 4_5455 3_4655 78.2(3) 73.4(3) 79.4(3)
O11 Na1 O14 4_5455 . 67.3(2) 60.18(18) 70.5(2)
O11 Na1 O14 4_5455 1_5655 152.9(4) 147.3(3) 159.6(4)
O12 Na1 O14 3_4655 . 99.3(3) 91.4(3) 102.0(3)
O12 Na1 O14 3_4655 1_5655 99.6(4) 94.3(3) 104.8(4)
O14 Na1 O14 . 1_5655 138.7(3) 131.8(3) 146.4(3)
O6 Na2 O6 1_4555 1_4655 160.2(4) 158.2(4) 162.6(4)
O6 Na2 O7 1_4555 1_4655 117.8(3) 117.6(3) 118.5(3)
O6 Na2 O8 1_4555 . 72.9(3) 70.4(3) 75.3(3)
O6 Na2 O9 1_4555 1_4555 54.2(3) 51.6(3) 56.2(3)
O6 Na2 O11 1_4555 . 122.1(3) 120.7(3) 123.8(3)
O6 Na2 O14 1_4555 4_5645 77.6(3) 67.0(3) 87.4(3)
O6 Na2 O15 1_4555 3_4755 78.7(3) 74.8(3) 83.3(3)
O6 Na2 O7 1_4655 1_4655 58.8(3) 57.7(3) 59.9(3)
O6 Na2 O8 1_4655 . 126.1(3) 123.4(3) 129.1(3)
O6 Na2 O9 1_4655 1_4555 124.1(4) 123.3(3) 125.2(4)
O6 Na2 O11 1_4655 . 76.6(3) 75.1(3) 77.6(3)
O6 Na2 O14 1_4655 4_5645 101.5(4) 93.5(4) 108.5(4)
O6 Na2 O15 1_4655 3_4755 81.7(3) 76.1(3) 88.0(4)
O7 Na2 O8 1_4655 . 124.6(3) 121.2(3) 127.6(3)
O7 Na2 O9 1_4655 1_4555 66.0(2) 64.3(2) 67.3(2)
O7 Na2 O11 1_4655 . 101.4(2) 97.1(2) 105.5(2)
O7 Na2 O14 1_4655 4_5645 157.2(3) 153.4(2) 162.2(3)
O7 Na2 O15 1_4655 3_4755 76.6(3) 73.6(3) 79.9(3)
O8 Na2 O9 . 1_4555 89.9(2) 86.1(2) 93.6(2)
O8 Na2 O11 . . 49.58(18) 46.41(17) 52.9(2)
O8 Na2 O14 . 4_5645 72.4(2) 67.5(2) 77.0(3)
O8 Na2 O15 . 3_4755 150.2(3) 146.8(3) 153.9(3)
O9 Na2 O11 1_4555 . 122.1(3) 119.4(3) 124.9(3)
O9 Na2 O14 1_4555 4_5645 131.3(3) 119.9(2) 142.0(2)
O9 Na2 O15 1_4555 3_4755 80.2(3) 75.9(3) 84.3(3)
O11 Na2 O14 . 4_5645 79.7(3) 68.1(2) 91.3(3)
O11 Na2 O15 . 3_4755 155.1(3) 149.0(3) 161.5(3)
O14 Na2 O15 4_5645 3_4755 93.7(3) 81.7(3) 106.6(4)
O2 Na3 O3 1_5655 . 74.4(2) 67.4(2) 82.7(2)
O2 Na3 O4 1_5655 1_5655 51.8(2) 46.1(2) 58.0(2)
O2 Na3 O5 1_5655 . 77.0(2) 72.4(2) 81.6(2)
O2 Na3 O7 1_5655 3_4655 108.5(2) 100.2(2) 117.3(2)
O2 Na3 O9 1_5655 3_4655 153.4(3) 142.4(3) 165.2(3)
O2 Na3 O16 1_5655 3_4655 126.0(3) 110.3(3) 134.9(3)
O3 Na3 O4 . 1_5655 93.4(3) 92.4(3) 94.5(3)
O3 Na3 O5 . . 109.1(3) 98.6(3) 119.5(3)
O3 Na3 O7 . 3_4655 77.5(2) 73.7(2) 81.6(3)
O3 Na3 O9 . 3_4655 80.8(2) 74.8(3) 86.7(3)
O3 Na3 O16 . 3_4655 157.8(4) 154.4(4) 161.6(3)
O4 Na3 O5 1_5655 . 115.0(3) 111.9(3) 117.4(3)
O4 Na3 O7 1_5655 3_4655 66.8(2) 64.8(3) 68.4(3)
O4 Na3 O9 1_5655 3_4655 122.3(3) 117.5(3) 126.7(3)
O4 Na3 O16 1_5655 3_4655 96.3(3) 81.9(3) 106.1(3)
O5 Na3 O7 . 3_4655 171.4(3) 163.0(3) 179.8(3)
O5 Na3 O9 . 3_4655 119.9(2) 117.1(2) 122.7(2)
O5 Na3 O16 . 3_4655 83.2(3) 78.7(3) 87.2(3)
O7 Na3 O9 3_4655 3_4655 56.3(2) 53.98(19) 58.4(2)
O7 Na3 O16 3_4655 3_4655 89.5(3) 81.1(3) 95.1(3)
O9 Na3 O16 3_4655 3_4655 78.2(3) 74.3(3) 81.4(3)
O1 Na4 O3 . . 93.0(4) 82.7(4) 103.9(4)
O1 Na4 O8 . 3_5655 77.7(3) 73.9(3) 81.8(3)
O1 Na4 O9 . 3_4655 155.9(3) 151.1(3) 161.0(3)
O1 Na4 O10 . 3_5655 82.8(3) 78.6(2) 87.1(3)
O1 Na4 O10 . 3_5755 78.5(3) 74.7(3) 82.3(2)
O1 Na4 O11 . 3_5755 80.3(3) 76.1(3) 84.5(3)
O3 Na4 O8 . 3_5655 157.7(3) 153.9(3) 162.4(3)
O3 Na4 O9 . 3_4655 81.2(3) 69.9(3) 92.6(3)
O3 Na4 O10 . 3_5655 103.2(3) 95.5(3) 110.8(3)
O3 Na4 O10 . 3_5755 76.5(3) 68.8(2) 84.3(3)
O3 Na4 O11 . 3_5755 129.9(3) 120.7(2) 138.8(2)
O8 Na4 O9 3_5655 3_4655 99.8(3) 93.7(3) 105.5(3)
O8 Na4 O10 3_5655 3_5655 57.4(2) 56.3(2) 58.6(2)
O8 Na4 O10 3_5655 3_5755 118.8(3) 117.7(3) 120.1(3)
O8 Na4 O11 3_5655 3_5755 67.4(2) 66.4(2) 68.6(2)
O9 Na4 O10 3_4655 3_5655 76.2(2) 75.2(2) 77.2(2)
O9 Na4 O10 3_4655 3_5755 121.9(3) 120.6(3) 123.1(3)
O9 Na4 O11 3_4655 3_5755 121.1(3) 120.2(3) 122.0(3)
O10 Na4 O10 3_5655 3_5755 161.0(3) 160.2(3) 162.2(3)
O10 Na4 O11 3_5655 3_5755 124.2(3) 121.7(3) 126.9(3)
O10 Na4 O11 3_5755 3_5755 53.7(2) 52.1(2) 55.5(2)
O3 Na5 O4 3_5755 3_5655 100.3(3) 98.8(3) 102.0(3)
O3 Na5 O7 3_5755 1_5655 84.3(2) 80.6(2) 88.3(2)
O3 Na5 O9 3_5755 . 153.6(3) 147.3(3) 160.2(4)
O3 Na5 O10 3_5755 1_6555 86.5(3) 81.9(3) 91.2(3)
O3 Na5 O13 3_5755 3_5655 90.2(3) 77.6(2) 102.7(3)
O4 Na5 O7 3_5655 1_5655 73.4(3) 72.0(3) 74.8(3)
O4 Na5 O9 3_5655 . 78.7(3) 77.9(3) 79.7(3)
O4 Na5 O10 3_5655 1_6555 162.7(4) 160.0(4) 166.1(4)
O4 Na5 O13 3_5655 3_5655 117.4(3) 112.4(3) 122.5(3)
O7 Na5 O9 1_5655 . 70.0(2) 67.3(2) 72.7(3)
O7 Na5 O10 1_5655 1_6555 92.1(3) 86.5(3) 97.7(3)
O7 Na5 O13 1_5655 3_5655 166.7(3) 159.3(3) 175.2(4)
O9 Na5 O10 . 1_6555 88.1(3) 85.0(3) 91.5(3)
O9 Na5 O13 . 3_5655 113.7(2) 103.2(2) 124.6(3)
O10 Na5 O13 1_6555 3_5655 77.3(3) 76.2(3) 78.4(3)
O2 Na6 O8 . 2_6655 89.2(3) 88.2(3) 90.7(3)
O2 Na6 O11 . 2_6655 81.4(3) 78.2(3) 84.9(3)
O2 Na6 O12 . 1_5455 69.3(3) 66.3(3) 72.5(3)
O2 Na6 O12 . . 94.7(3) 80.9(3) 108.3(3)
O2 Na6 O13 . . 98.0(3) 88.0(3) 107.4(3)
O2 Na6 O14 . 3_5555 159.0(3) 154.4(3) 165.7(3)
O8 Na6 O11 2_6655 2_6655 55.1(2) 52.53(19) 58.0(2)
O8 Na6 O12 2_6655 1_5455 122.9(3) 120.5(3) 125.5(3)
O8 Na6 O12 2_6655 . 65.9(3) 63.6(3) 68.2(3)
O8 Na6 O13 2_6655 . 125.0(2) 122.5(2) 127.8(2)
O8 Na6 O14 2_6655 3_5555 75.9(2) 69.3(2) 82.4(3)
O11 Na6 O12 2_6655 1_5455 69.4(3) 67.8(3) 70.5(3)
O11 Na6 O12 2_6655 . 120.3(3) 115.3(3) 125.8(3)
O11 Na6 O13 2_6655 . 173.1(3) 169.5(3) 177.8(3)
O11 Na6 O14 2_6655 3_5555 81.1(3) 75.8(3) 86.2(3)
O12 Na6 O12 1_5455 . 159.6(4) 151.7(4) 167.3(4)
O12 Na6 O13 1_5455 . 110.1(3) 107.5(3) 112.9(3)
O12 Na6 O14 1_5455 3_5555 109.9(3) 98.9(3) 120.8(3)
O12 Na6 O13 . . 59.2(3) 58.6(3) 60.1(3)
O12 Na6 O14 . 3_5555 88.7(3) 87.2(3) 90.0(3)
O13 Na6 O14 . 3_5555 99.0(3) 94.0(3) 103.8(3)

loop_
_geom_bond_atom_site_label_1
_geom_bond_atom_site_label_2
_geom_bond_site_ssg_symmetry_2
_geom_bond_distance_av
_geom_bond_distance_min
_geom_bond_distance_max
La1 O1 3_4555 3.343(7) 2.893(8) 3.845(8)
La1 O1 3_4655 2.757(8) 2.626(8) 2.941(8)
La1 O3 3_4655 3.355(7) 2.711(7) 3.959(7)
La1 O4 . 2.492(9) 2.438(10) 2.561(10)
La1 O7 3_4555 2.490(6) 2.445(6) 2.525(6)
La1 O9 3_4655 2.523(6) 2.483(6) 2.554(6)
La1 O10 1_5455 2.537(8) 2.483(9) 2.587(9)
La1 O13 3_4555 2.425(6) 2.369(6) 2.465(6)
La1 O15 1_5455 2.782(11) 2.656(12) 2.893(12)
La1 O16 3_4655 2.414(11) 2.346(11) 2.664(11)
La2 O1 4_6555 2.799(10) 2.678(11) 2.881(11)
La2 O2 1_5655 2.485(7) 2.355(7) 2.605(7)
La2 O5 . 2.438(6) 2.376(6) 2.469(6)
La2 O6 4_6555 2.534(12) 2.481(12) 2.659(12)
La2 O8 2_6655 2.502(7) 2.439(7) 2.552(7)
La2 O11 2_6755 2.532(6) 2.505(6) 2.578(6)
La2 O12 . 2.495(12) 2.445(13) 2.525(13)
La2 O14 1_5655 3.426(7) 2.766(7) 4.058(7)
La2 O15 2_6655 3.304(8) 2.813(8) 3.822(8)
La2 O15 2_6755 2.813(8) 2.635(9) 3.051(9)
P1 O8 . 1.504(8) 1.481(8) 1.526(8)
P1 O10 . 1.536(10) 1.516(12) 1.562(12)
P1 O11 . 1.519(8) 1.489(8) 1.552(8)
P1 O15 . 1.541(10) 1.505(12) 1.592(12)
P2 O3 . 1.530(8) 1.446(9) 1.610(9)
P2 O12 . 1.531(14) 1.509(15) 1.604(15)
P2 O13 . 1.552(7) 1.527(7) 1.601(7)
P2 O16 . 1.511(8) 1.490(10) 1.578(10)
P3 O1 . 1.538(10) 1.522(11) 1.557(11)
P3 O6 . 1.540(14) 1.526(14) 1.580(14)
P3 O7 . 1.550(8) 1.530(8) 1.573(8)
P3 O9 . 1.555(8) 1.530(8) 1.574(8)
P4 O2 . 1.548(8) 1.492(9) 1.611(9)
P4 O4 . 1.541(11) 1.483(12) 1.576(12)
P4 O5 . 1.536(7) 1.501(7) 1.564(7)
P4 O14 . 1.505(9) 1.458(10) 1.567(10)
Na1 O5 . 2.512(9) 2.430(9) 2.620(9)
Na1 O6 4_6555 2.310(14) 2.296(14) 2.350(14)
Na1 O8 4_5555 2.537(9) 2.439(10) 2.587(10)
Na1 O11 4_5455 2.493(8) 2.395(9) 2.717(9)
Na1 O12 3_4655 2.337(14) 2.297(14) 2.366(14)
Na1 O14 . 3.318(8) 2.779(9) 4.062(9)
Na1 O14 1_5655 2.407(9) 2.222(9) 2.507(9)
Na2 O6 1_4555 2.831(9) 2.659(10) 3.144(10)
Na2 O6 1_4655 2.603(9) 2.361(10) 2.713(10)
Na2 O7 1_4655 2.529(8) 2.393(9) 2.668(9)
Na2 O8 . 3.035(8) 2.775(9) 3.302(9)
Na2 O9 1_4555 2.689(8) 2.619(9) 2.758(9)
Na2 O11 . 2.774(8) 2.602(8) 2.946(8)
Na2 O14 4_5645 2.371(9) 2.317(10) 2.404(10)
Na2 O15 3_4755 2.465(10) 2.336(11) 2.606(11)
Na3 O2 1_5655 3.077(8) 2.723(9) 3.461(9)
Na3 O3 . 2.480(8) 2.348(9) 2.622(9)
Na3 O4 1_5655 2.510(7) 2.462(7) 2.569(7)
Na3 O5 . 2.404(8) 2.359(8) 2.456(8)
Na3 O7 3_4655 2.717(8) 2.593(8) 2.839(8)
Na3 O9 3_4655 2.676(8) 2.543(8) 2.804(8)
Na3 O16 3_4655 2.486(8) 2.269(9) 2.617(9)
Na4 O1 . 2.443(9) 2.366(11) 2.530(11)
Na4 O3 . 2.380(9) 2.339(10) 2.431(10)
Na4 O8 3_5655 2.544(9) 2.428(10) 2.665(10)
Na4 O9 3_4655 2.757(8) 2.618(9) 2.895(9)
Na4 O10 3_5655 2.644(7) 2.491(7) 2.798(7)
Na4 O10 3_5755 2.783(7) 2.587(7) 2.978(7)
Na4 O11 3_5755 2.752(8) 2.698(9) 2.810(9)
Na5 O3 3_5755 2.382(8) 2.362(8) 2.406(8)
Na5 O4 3_5655 2.349(10) 2.330(12) 2.362(12)
Na5 O7 1_5655 2.470(8) 2.405(9) 2.523(9)
Na5 O9 . 2.491(8) 2.368(8) 2.604(8)
Na5 O10 1_6555 2.306(10) 2.263(11) 2.349(11)
Na5 O13 3_5655 2.456(8) 2.404(8) 2.505(8)
Na6 O2 . 2.353(8) 2.226(8) 2.499(8)
Na6 O8 2_6655 2.741(8) 2.529(9) 2.957(9)
Na6 O11 2_6655 2.539(8) 2.496(8) 2.576(8)
Na6 O12 1_5455 2.799(9) 2.717(9) 2.939(9)
Na6 O12 . 2.645(9) 2.559(10) 2.819(10)
Na6 O13 . 2.368(8) 2.339(8) 2.403(8)
Na6 O14 3_5555 2.529(9) 2.362(9) 2.706(9)

loop_
_restr_distance_atom_site_label_1
_restr_distance_atom_site_label_2
_restr_distance_target
_restr_distance_target_weight_param
P2 O16 1.51 0.003

loop_
_jana_atom_site_displace_legendre_atom_site_label
_jana_atom_site_displace_legendre_axis
_jana_atom_site_displace_legendre_param_order
_jana_atom_site_displace_legendre_param_coeff
Na1 x 1 -0.0040(5)
Na1 y 1 -0.0125(8)
Na1 z 1 0.0033(4)
Na1 x 2 -0.0043(3)
Na1 y 2 0.0583(11)
Na1 z 2 0.0024(3)
O6 x 1 -0.0043(7)
O6 y 1 -0.0015(13)
O6 z 1 -0.0023(5)
O6 x 2 -0.0014(7)
O6 y 2 -0.0512(16)
O6 z 2 -0.0009(5)
O12 x 1 -0.0016(6)
O12 y 1 -0.0188(14)
O12 z 1 0.0017(5)
O12 x 2 0.0009(8)
O12 y 2 0.0109(15)
O12 z 2 0.0020(6)
O16 x 1 0.0052(3)
O16 y 1 -0.0164(15)
O16 z 1 0.0074(5)
O16 x 2 0.0212(4)
O16 y 2 -0.0736(17)
O16 z 2 0.0038(6)

loop_
_publcif_info_datablock.id
_publcif_info_datablock.publ_exptl
_publcif_info_datablock.publ_geom
_publcif_info_datablock.structure
{00284c8f-d7e6-4a49-bdb7-af5c5bf308b3} ? ? ?
{20416844-8128-4e14-96f5-98bab98ecc3e} y y y

loop_
_publcif_info_exptl_table_extra_item
sin_theta_over_lambda_max

loop_
_publcif_info_tables.block_id
_publcif_info_tables.reference_item
{00284c8f-d7e6-4a49-bdb7-af5c5bf308b3} '_publcif_info_datablock.publ_exptl'
